data_7126466
loop_
_publ_author_name
'Tang, Pan-Ting'
'Shao, You-Xiang'
'Wang, Liang-Neng'
'Wei, Yi'
'Li, Ming'
'Zhang, Ni-Juan'
'Luo, Xiao-Peng'
'Ke, Zhuofeng'
'Liu, Yue-Jin'
'Zeng, Ming-Hua'

_publ_section_title
;
 Synthesis of seven-membered lactones by regioselective and
 stereoselective iodolactonization of electron-deficient olefins.
;
_journal_issue 49
_journal_name_full 'Chemical communications (Cambridge, England)'
_journal_page_first 6680
_journal_page_last 6683
_journal_paper_doi 10.1039/c9cc10080f
_journal_volume 56
_journal_year 2020
_chemical_absolute_configuration S
_chemical_formula_moiety 'C18 H14 F I O4'
_chemical_formula_sum 'C18 H14 F I O4'
_chemical_formula_weight 440.19
_space_group_crystal_system orthorhombic
_space_group_IT_number 19
_space_group_name_Hall 'P 2ac 2ab'
_space_group_name_H-M_alt 'P 21 21 21'
_atom_sites_solution_hydrogens geom
_atom_sites_solution_primary dual
_audit_creation_date 2019-06-14
_audit_creation_method
;
Olex2 1.2
(compiled 2018.05.29 svn.r3508 for OlexSys, GUI svn.r5506)
;
_audit_update_record
;
2019-12-30 deposited with the CCDC.	2020-04-30 downloaded from the CCDC.
;
_cell_angle_alpha 90
_cell_angle_beta 90
_cell_angle_gamma 90
_cell_formula_units_Z 4
_cell_length_a 8.7643(3)
_cell_length_b 9.1745(3)
_cell_length_c 20.1935(8)
_cell_measurement_reflns_used 4665
_cell_measurement_temperature 100.02(10)
_cell_measurement_theta_max 28.1280
_cell_measurement_theta_min 2.0070
_cell_volume 1623.72(10)
_computing_cell_refinement 'CrysAlisPro 1.171.39.34b (Rigaku OD, 2017)'
_computing_data_collection 'CrysAlisPro 1.171.39.34b (Rigaku OD, 2017)'
_computing_data_reduction 'CrysAlisPro 1.171.39.34b (Rigaku OD, 2017)'
_computing_molecular_graphics 'Olex2 (Dolomanov et al., 2009)'
_computing_publication_material 'Olex2 (Dolomanov et al., 2009)'
_computing_structure_refinement 'ShelXL (Sheldrick, 2015)'
_computing_structure_solution 'ShelXT (Sheldrick, 2015)'
_diffrn_ambient_environment N~2~
_diffrn_ambient_temperature 100.02(10)
_diffrn_detector 'CCD plate'
_diffrn_detector_type HyPix
_diffrn_measured_fraction_theta_full 0.998
_diffrn_measured_fraction_theta_max 0.832
_diffrn_measurement_details
;
List of Runs (angles in degrees, time in seconds):

  # Type    Start    End  Width  t~exp~   \w     \q     \k     \f   Frames
#--------------------------------------------------------------------------
  1  \w    -24.00  59.00   0.50    0.97    --   -9.20  57.00 -30.00  166
  2  \w    -16.00  10.00   0.50    0.97    --   -9.20 -37.00  24.00   52
  3  \w    -25.00   5.00   0.50    0.97    --   -9.20 -99.00 -60.00   60
  4  \w    -85.00 -29.00   0.50    0.97    --   -9.20 -37.00  24.00  112
  5  \w      1.00  26.00   0.50    0.97    --   -9.20  57.00 150.00   50
;
_diffrn_measurement_device 'four-circle diffractometer'
_diffrn_measurement_device_type 'XtaLAB Synergy, Dualflex, HyPix'
_diffrn_measurement_method '\w scans'
_diffrn_orient_matrix_type 'CrysAlisPro convention (1999,Acta A55,543-557)'
_diffrn_orient_matrix_UB_11 0.0683832000
_diffrn_orient_matrix_UB_12 0.0079174000
_diffrn_orient_matrix_UB_13 0.0184605000
_diffrn_orient_matrix_UB_21 0.0412122000
_diffrn_orient_matrix_UB_22 -0.0352736000
_diffrn_orient_matrix_UB_23 -0.0256252000
_diffrn_orient_matrix_UB_31 0.0133403000
_diffrn_orient_matrix_UB_32 0.0683318000
_diffrn_orient_matrix_UB_33 -0.0153618000
_diffrn_radiation_monochromator mirror
_diffrn_radiation_probe x-ray
_diffrn_radiation_type MoK\a
_diffrn_radiation_wavelength 0.71073
_diffrn_reflns_av_R_equivalents 0.0460
_diffrn_reflns_av_unetI/netI 0.0590
_diffrn_reflns_Laue_measured_fraction_full 0.998
_diffrn_reflns_Laue_measured_fraction_max 0.832
_diffrn_reflns_limit_h_max 12
_diffrn_reflns_limit_h_min -10
_diffrn_reflns_limit_k_max 11
_diffrn_reflns_limit_k_min -11
_diffrn_reflns_limit_l_max 27
_diffrn_reflns_limit_l_min -25
_diffrn_reflns_number 9747
_diffrn_reflns_point_group_measured_fraction_full 0.963
_diffrn_reflns_point_group_measured_fraction_max 0.770
_diffrn_reflns_theta_full 25.242
_diffrn_reflns_theta_max 30.378
_diffrn_reflns_theta_min 2.017
_diffrn_source 'micro-focus sealed X-ray tube'
_diffrn_source_type 'PhotonJet (Mo) X-ray Source'
_exptl_absorpt_coefficient_mu 2.002
_exptl_absorpt_correction_T_max 1.00000
_exptl_absorpt_correction_T_min 0.38399
_exptl_absorpt_correction_type multi-scan
_exptl_absorpt_process_details
;
CrysAlisPro 1.171.39.34b (Rigaku Oxford Diffraction, 2017)
Empirical absorption correction using spherical harmonics,
 implemented in SCALE3 ABSPACK scaling algorithm.
;
_exptl_crystal_colour 'clear colourless'
_exptl_crystal_colour_lustre clear
_exptl_crystal_colour_primary colourless
_exptl_crystal_density_diffrn 1.801
_exptl_crystal_description block
_exptl_crystal_F_000 864
_exptl_crystal_size_max 0.2
_exptl_crystal_size_mid 0.2
_exptl_crystal_size_min 0.2
_refine_diff_density_max 0.508
_refine_diff_density_min -0.635
_refine_diff_density_rms 0.103
_refine_ls_abs_structure_details
;
 Refined as an inversion twin.
;
_refine_ls_abs_structure_Flack 0.50(3)
_refine_ls_extinction_method none
_refine_ls_goodness_of_fit_ref 1.021
_refine_ls_hydrogen_treatment constr
_refine_ls_matrix_type full
_refine_ls_number_parameters 220
_refine_ls_number_reflns 3767
_refine_ls_number_restraints 0
_refine_ls_restrained_S_all 1.021
_refine_ls_R_factor_all 0.0396
_refine_ls_R_factor_gt 0.0333
_refine_ls_shift/su_max 0.001
_refine_ls_shift/su_mean 0.000
_refine_ls_structure_factor_coef Fsqd
_refine_ls_weighting_details 'w=1/[\s^2^(Fo^2^)+(0.0157P)^2^] where P=(Fo^2^+2Fc^2^)/3'
_refine_ls_weighting_scheme calc
_refine_ls_wR_factor_gt 0.0566
_refine_ls_wR_factor_ref 0.0597
_reflns_Friedel_coverage 0.626
_reflns_Friedel_fraction_full 0.915
_reflns_Friedel_fraction_max 0.688
_reflns_number_gt 3468
_reflns_number_total 3767
_reflns_threshold_expression 'I > 2\s(I)'
_cod_data_source_file c9cc10080f2.cif
_cod_data_source_block tpt-14-8
_cod_depositor_comments 'Adding full bibliography for 7126465--7126470.cif.'
_cod_database_code 7126466
_shelx_shelxl_version_number 2018/3
_shelx_space_group_comment
;
The symmetry employed for this shelxl refinement is uniquely defined
by the following loop, which should always be used as a source of
symmetry information in preference to the above space-group names.
They are only intended as comments.
;
_shelx_estimated_absorpt_t_max 0.690
_shelx_estimated_absorpt_t_min 0.690
_reflns_odcompleteness_completeness 99.64
_reflns_odcompleteness_iscentric 1
_reflns_odcompleteness_theta 26.32
_olex2_refinement_description
;
1. Twinned data refinement
 Scales: 0.50(3)
 0.50(3)
2. Fixed Uiso
 At 1.2 times of:
  All C(H) groups
 At 1.5 times of:
  All C(H,H,H) groups
3.a Ternary CH refined with riding coordinates:
 C4(H4), C3(H3)
3.b Aromatic/amide H refined with riding coordinates:
 C18(H18), C6(H6), C8(H8), C9(H9), C17(H17), C14(H14)
3.c Idealised Me refined as rotating group:
 C16(H16A,H16B,H16C), C1(H1A,H1B,H1C)
;
_olex2_submission_special_instructions 'No special instructions were received'
_oxdiff_exptl_absorpt_empirical_details
;
Empirical correction (ABSPACK) includes:
- Absorption correction using spherical harmonics
- Frame scaling
;
_oxdiff_exptl_absorpt_empirical_full_max 1.658
_oxdiff_exptl_absorpt_empirical_full_min 0.488

loop_
_space_group_symop_operation_xyz
'x, y, z'
'-x+1/2, -y, z+1/2'
'-x, y+1/2, -z+1/2'
'x+1/2, -y+1/2, -z'

loop_
_atom_site_label
_atom_site_type_symbol
_atom_site_fract_x
_atom_site_fract_y
_atom_site_fract_z
_atom_site_U_iso_or_equiv
_atom_site_adp_type
_atom_site_occupancy
_atom_site_site_symmetry_order
_atom_site_calc_flag
_atom_site_refinement_flags_posn
_atom_site_refinement_flags_adp
_atom_site_refinement_flags_occupancy
_atom_site_disorder_assembly
_atom_site_disorder_group
I1 I 0.51329(3) 0.91245(3) 0.52865(2) 0.02284(9) Uani 1 1 d . . . . .
O1 O 0.3802(5) 0.6416(4) 0.41144(18) 0.0287(10) Uani 1 1 d . . . . .
O3 O 0.5417(4) 0.4450(3) 0.54928(14) 0.0198(7) Uani 1 1 d . . . . .
F1 F 0.2304(4) 0.7240(3) 0.74936(13) 0.0338(7) Uani 1 1 d . . . . .
O4 O 0.6110(5) 0.2167(3) 0.55755(17) 0.0275(9) Uani 1 1 d . . . . .
O2 O 0.6325(4) 0.6237(4) 0.42588(18) 0.0340(10) Uani 1 1 d . . . . .
C18 C 0.9176(6) 0.5107(5) 0.6922(2) 0.0227(11) Uani 1 1 d . . . . .
H18 H 0.920602 0.577159 0.726984 0.027 Uiso 1 1 calc R . . . .
C2 C 0.5068(7) 0.6463(4) 0.4468(2) 0.0200(10) Uani 1 1 d . . . . .
C4 C 0.5699(6) 0.5987(5) 0.5660(2) 0.0179(10) Uani 1 1 d . . . . .
H4 H 0.677308 0.623056 0.558183 0.021 Uiso 1 1 calc R . . . .
C12 C 0.6404(6) 0.3419(5) 0.5710(2) 0.0188(10) Uani 1 1 d . . . . .
C6 C 0.3961(6) 0.6724(5) 0.6611(2) 0.0222(11) Uani 1 1 d . . . . .
H6 H 0.325430 0.710758 0.631518 0.027 Uiso 1 1 calc R . . . .
C11 C 0.7808(6) 0.4868(5) 0.6598(2) 0.0184(10) Uani 1 1 d . . . . .
C0AA C 0.5319(6) 0.6154(4) 0.6388(2) 0.0190(11) Uani 1 1 d . . . . .
C3 C 0.4688(6) 0.6825(4) 0.5183(2) 0.0184(10) Uani 1 1 d . . . . .
H3 H 0.361100 0.661764 0.527378 0.022 Uiso 1 1 calc R . . . .
C10 C 0.6380(6) 0.5571(5) 0.6830(2) 0.0209(11) Uani 1 1 d . . . . .
C15 C 1.0503(6) 0.3359(5) 0.6241(2) 0.0247(12) Uani 1 1 d . . . . .
C13 C 0.7801(6) 0.3848(5) 0.6078(2) 0.0178(10) Uani 1 1 d . . . . .
C8 C 0.4687(7) 0.6192(5) 0.7739(2) 0.0275(13) Uani 1 1 d . . . . .
H8 H 0.446865 0.622322 0.818965 0.033 Uiso 1 1 calc R . . . .
C9 C 0.6055(6) 0.5614(5) 0.7514(2) 0.0257(12) Uani 1 1 d . . . . .
H9 H 0.676231 0.525362 0.781593 0.031 Uiso 1 1 calc R . . . .
C16 C 1.1966(6) 0.2599(6) 0.6037(3) 0.0345(13) Uani 1 1 d . . . . .
H16A H 1.242510 0.311564 0.567488 0.052 Uiso 1 1 calc GR . . . .
H16B H 1.174088 0.161859 0.590267 0.052 Uiso 1 1 calc GR . . . .
H16C H 1.265965 0.258096 0.640516 0.052 Uiso 1 1 calc GR . . . .
C7 C 0.3666(7) 0.6715(5) 0.7287(3) 0.0250(12) Uani 1 1 d . . . . .
C17 C 1.0498(6) 0.4389(5) 0.6744(2) 0.0258(12) Uani 1 1 d . . . . .
H17 H 1.140208 0.459886 0.696583 0.031 Uiso 1 1 calc R . . . .
C14 C 0.9125(7) 0.3091(5) 0.5923(3) 0.0222(12) Uani 1 1 d . . . . .
H14 H 0.908862 0.237969 0.559527 0.027 Uiso 1 1 calc R . . . .
C1 C 0.3970(7) 0.6022(6) 0.3420(2) 0.0360(14) Uani 1 1 d . . . . .
H1A H 0.304283 0.624204 0.318726 0.054 Uiso 1 1 calc GR . . . .
H1B H 0.418114 0.499775 0.338480 0.054 Uiso 1 1 calc GR . . . .
H1C H 0.479661 0.656513 0.322914 0.054 Uiso 1 1 calc GR . . . .

loop_
_atom_site_aniso_label
_atom_site_aniso_U_11
_atom_site_aniso_U_22
_atom_site_aniso_U_33
_atom_site_aniso_U_23
_atom_site_aniso_U_13
_atom_site_aniso_U_12
I1 0.02310(16) 0.01721(15) 0.02821(15) 0.00421(12) -0.00175(15) 0.00026(13)
O1 0.022(2) 0.048(2) 0.0161(18) -0.0084(16) -0.0022(17) -0.0033(16)
O3 0.025(2) 0.0164(16) 0.0183(14) 0.0009(11) -0.0027(14) -0.0024(13)
F1 0.036(2) 0.0371(18) 0.0288(16) -0.0099(14) 0.0102(14) 0.0054(14)
O4 0.035(2) 0.0169(19) 0.0311(19) -0.0038(14) -0.0065(17) -0.0021(15)
O2 0.022(2) 0.054(3) 0.026(2) 0.0027(18) 0.0001(17) 0.0085(17)
C18 0.029(3) 0.017(2) 0.022(3) -0.002(2) -0.007(2) -0.004(2)
C2 0.018(3) 0.019(2) 0.023(2) 0.0050(16) -0.003(2) -0.001(2)
C4 0.024(3) 0.010(2) 0.020(2) 0.0001(18) -0.0009(19) -0.001(2)
C12 0.027(3) 0.017(2) 0.013(2) 0.0007(18) 0.001(2) 0.000(2)
C6 0.028(3) 0.016(2) 0.023(2) -0.003(2) 0.000(2) 0.000(2)
C11 0.027(3) 0.012(2) 0.016(2) 0.0039(18) 0.001(2) -0.0016(19)
C0AA 0.029(3) 0.011(2) 0.018(2) 0.0008(16) 0.000(2) -0.002(2)
C3 0.018(3) 0.018(2) 0.019(2) 0.0024(16) -0.002(2) -0.0001(18)
C10 0.031(3) 0.014(2) 0.017(2) -0.0025(18) -0.005(2) -0.0010(19)
C15 0.028(3) 0.023(3) 0.023(2) 0.010(2) 0.001(2) 0.000(2)
C13 0.023(3) 0.013(2) 0.017(2) 0.0040(18) -0.002(2) -0.0021(18)
C8 0.046(4) 0.021(2) 0.016(2) -0.0046(17) 0.001(2) -0.001(2)
C9 0.041(4) 0.017(3) 0.019(2) -0.005(2) -0.005(2) -0.001(2)
C16 0.024(3) 0.050(4) 0.030(3) 0.002(3) -0.003(2) 0.010(3)
C7 0.032(3) 0.016(2) 0.027(3) -0.010(2) 0.007(3) -0.001(2)
C17 0.026(3) 0.029(3) 0.023(2) 0.004(2) -0.008(2) -0.005(2)
C14 0.032(3) 0.014(2) 0.021(3) 0.004(2) 0.000(2) 0.003(2)
C1 0.045(4) 0.047(3) 0.016(2) -0.007(3) -0.005(2) -0.005(3)

loop_
_atom_type_symbol
_atom_type_description
_atom_type_scat_dispersion_real
_atom_type_scat_dispersion_imag
_atom_type_scat_source
C C 0.0033 0.0016 'International Tables Vol C Tables 4.2.6.8 and 6.1.1.4'
H H 0.0000 0.0000 'International Tables Vol C Tables 4.2.6.8 and 6.1.1.4'
F F 0.0171 0.0103 'International Tables Vol C Tables 4.2.6.8 and 6.1.1.4'
I I -0.4742 1.8119 'International Tables Vol C Tables 4.2.6.8 and 6.1.1.4'
O O 0.0106 0.0060 'International Tables Vol C Tables 4.2.6.8 and 6.1.1.4'

loop_
_geom_angle_atom_site_label_1
_geom_angle_atom_site_label_2
_geom_angle_atom_site_label_3
_geom_angle
_geom_angle_site_symmetry_1
_geom_angle_site_symmetry_3
_geom_angle_publ_flag
C2 O1 C1 116.4(4) . . ?
C12 O3 C4 119.2(4) . . ?
C17 C18 C11 121.9(4) . . ?
O1 C2 C3 109.7(5) . . ?
O2 C2 O1 125.1(4) . . ?
O2 C2 C3 125.1(5) . . ?
O3 C4 C0AA 106.4(3) . . ?
O3 C4 C3 104.0(3) . . ?
C0AA C4 C3 115.8(4) . . ?
O3 C12 C13 120.2(4) . . ?
O4 C12 O3 117.0(4) . . ?
O4 C12 C13 122.7(4) . . ?
C0AA C6 C7 118.8(5) . . ?
C18 C11 C10 120.9(4) . . ?
C18 C11 C13 117.5(4) . . ?
C13 C11 C10 121.4(4) . . ?
C6 C0AA C4 123.1(4) . . ?
C6 C0AA C10 120.8(4) . . ?
C10 C0AA C4 115.8(4) . . ?
C2 C3 I1 105.4(3) . . ?
C4 C3 I1 109.2(3) . . ?
C4 C3 C2 111.4(4) . . ?
C0AA C10 C11 121.8(4) . . ?
C0AA C10 C9 118.8(5) . . ?
C9 C10 C11 119.4(4) . . ?
C17 C15 C16 120.9(5) . . ?
C17 C15 C14 117.1(5) . . ?
C14 C15 C16 121.9(4) . . ?
C11 C13 C12 123.6(4) . . ?
C14 C13 C12 116.4(4) . . ?
C14 C13 C11 119.8(5) . . ?
C7 C8 C9 118.8(4) . . ?
C8 C9 C10 120.4(5) . . ?
F1 C7 C6 117.8(5) . . ?
F1 C7 C8 119.8(5) . . ?
C8 C7 C6 122.5(5) . . ?
C18 C17 C15 121.2(5) . . ?
C13 C14 C15 122.3(4) . . ?

loop_
_geom_bond_atom_site_label_1
_geom_bond_atom_site_label_2
_geom_bond_distance
_geom_bond_site_symmetry_2
_geom_bond_publ_flag
I1 C3 2.156(4) . ?
O1 C2 1.320(6) . ?
O1 C1 1.456(5) . ?
O3 C4 1.471(5) . ?
O3 C12 1.355(5) . ?
F1 C7 1.353(6) . ?
O4 C12 1.208(5) . ?
O2 C2 1.199(6) . ?
C18 C11 1.383(7) . ?
C18 C17 1.381(7) . ?
C2 C3 1.518(6) . ?
C4 C0AA 1.515(6) . ?
C4 C3 1.517(6) . ?
C12 C13 1.485(7) . ?
C6 C0AA 1.376(7) . ?
C6 C7 1.389(7) . ?
C11 C10 1.483(7) . ?
C11 C13 1.408(6) . ?
C0AA C10 1.395(7) . ?
C10 C9 1.412(6) . ?
C15 C16 1.517(7) . ?
C15 C17 1.388(7) . ?
C15 C14 1.389(7) . ?
C13 C14 1.388(7) . ?
C8 C9 1.388(8) . ?
C8 C7 1.366(8) . ?

loop_
_twin_individual_id
_twin_individual_mass_fraction_refined
1 0.50(3)
2 0.50(3)
